data_7121842
loop_
_publ_author_name
'Ruamps, Mirko'
'Bastin, St\'ephanie'
'Rechignat, Lionel'
'Sournia-Saquet, Alix'
'Valyaev, Dmitry A.'
'Mouesca, Jean-Marie'
'Lugan, No\"el'
'Maurel, Vincent'
'C\'esar, Vincent'

_publ_section_title
;
 Unveiling the redox-active character of imidazolin-2-thiones derived from
 amino-substituted N-heterocyclic carbenes.
;
_journal_issue 55
_journal_name_full 'Chemical communications (Cambridge, England)'
_journal_page_first 7653
_journal_page_last 7656
_journal_paper_doi 10.1039/c8cc03934h
_journal_volume 54
_journal_year 2018
_chemical_compound_source 'synthesis as described'
_chemical_formula_moiety 'C25 H34 N4 S, 2(F6 Sb), C2 H3 N'
_chemical_formula_sum 'C27 H37 F12 N5 S Sb2'
_chemical_formula_weight 935.17
_space_group_IT_number 2
_space_group_name_Hall '-P 1'
_space_group_name_H-M_alt 'P -1'
_symmetry_cell_setting triclinic
_symmetry_Int_Tables_number 2
_symmetry_space_group_name_Hall '-P 1'
_symmetry_space_group_name_H-M 'P -1'
_atom_sites_solution_hydrogens geom
_audit_creation_date 2018-05-13T21:42:52-00:00
_audit_creation_method 'WinGX routine CIF_UPDATE'
_audit_update_record
;
2018-05-15 deposited with the CCDC.
2018-06-15 downloaded from the CCDC.
;
_cell_angle_alpha 60.8800(10)
_cell_angle_beta 78.8180(10)
_cell_angle_gamma 80.2950(10)
_cell_formula_units_Z 2
_cell_length_a 11.9044(5)
_cell_length_b 12.9628(6)
_cell_length_c 13.2255(6)
_cell_measurement_reflns_used 9999
_cell_measurement_temperature 100(2)
_cell_measurement_theta_max 36.29
_cell_measurement_theta_min 3.10
_cell_measurement_wavelength 0.71073
_cell_volume 1742.51(14)
_computing_structure_refinement 'SHELXL-2014/7 (Sheldrick, 2014)'
_diffrn_ambient_temperature 100(2)
_diffrn_measured_fraction_theta_full 0.998
_diffrn_measured_fraction_theta_max 0.998
_diffrn_measurement_device_type 'Bruker APEX II'
_diffrn_measurement_method 'phi and omega scans'
_diffrn_radiation_monochromator graphite
_diffrn_radiation_probe x-ray
_diffrn_radiation_source 'Incoatec I\mS Microsource '
_diffrn_radiation_type MoK\a
_diffrn_radiation_wavelength 0.71073
_diffrn_reflns_av_R_equivalents 0.0515
_diffrn_reflns_av_unetI/netI 0.0284
_diffrn_reflns_Laue_measured_fraction_full 0.998
_diffrn_reflns_Laue_measured_fraction_max 0.998
_diffrn_reflns_limit_h_max 14
_diffrn_reflns_limit_h_min -14
_diffrn_reflns_limit_k_max 16
_diffrn_reflns_limit_k_min -16
_diffrn_reflns_limit_l_max 16
_diffrn_reflns_limit_l_min -16
_diffrn_reflns_number 45517
_diffrn_reflns_point_group_measured_fraction_full 0.998
_diffrn_reflns_point_group_measured_fraction_max 0.998
_diffrn_reflns_theta_full 25.242
_diffrn_reflns_theta_max 26.372
_diffrn_reflns_theta_min 3.072
_diffrn_standards_decay_% 0
_diffrn_standards_interval_count 0
_diffrn_standards_number 0
_exptl_absorpt_coefficient_mu 1.701
_exptl_absorpt_correction_T_max 0.7463
_exptl_absorpt_correction_T_min 0.5463
_exptl_absorpt_correction_type multi-scan
_exptl_absorpt_process_details
;
'SADABS, Sheldrick, Bruker, 2000'
;
_exptl_crystal_colour colourless
_exptl_crystal_density_diffrn 1.782
_exptl_crystal_density_method 'not measured'
_exptl_crystal_description block
_exptl_crystal_F_000 920
_exptl_crystal_size_max 0.15
_exptl_crystal_size_mid 0.15
_exptl_crystal_size_min 0.08
_refine_diff_density_max 0.649
_refine_diff_density_min -0.622
_refine_diff_density_rms 0.072
_refine_ls_extinction_method none
_refine_ls_goodness_of_fit_ref 1.04
_refine_ls_hydrogen_treatment constr
_refine_ls_matrix_type full
_refine_ls_number_parameters 435
_refine_ls_number_reflns 7107
_refine_ls_number_restraints 0
_refine_ls_restrained_S_all 1.04
_refine_ls_R_factor_all 0.0203
_refine_ls_R_factor_gt 0.019
_refine_ls_shift/su_max 0.002
_refine_ls_shift/su_mean 0
_refine_ls_structure_factor_coef Fsqd
_refine_ls_weighting_details 'w=1/[\s^2^(Fo^2^)+(0.0180P)^2^+1.4048P] where P=(Fo^2^+2Fc^2^)/3'
_refine_ls_weighting_scheme calc
_refine_ls_wR_factor_gt 0.0503
_refine_ls_wR_factor_ref 0.0515
_reflns_Friedel_coverage 0
_reflns_number_gt 6748
_reflns_number_total 7107
_reflns_threshold_expression 'I > 2\s(I)'
_cod_data_source_file c8cc03934h2.cif
_cod_data_source_block '[1(NMe2)2](SbF6)2'
_cod_depositor_comments 'Adding full bibliography for 7121841--7121842.cif.'
_cod_database_code 7121842

loop_
_symmetry_equiv_pos_as_xyz
'x, y, z'
'-x, -y, -z'

loop_
_atom_site_label
_atom_site_type_symbol
_atom_site_fract_x
_atom_site_fract_y
_atom_site_fract_z
_atom_site_U_iso_or_equiv
_atom_site_adp_type
_atom_site_occupancy
_atom_site_site_symmetry_order
_atom_site_calc_flag
_atom_site_refinement_flags_posn
_atom_site_refinement_flags_adp
C1 C -0.30530(14) 0.83766(16) 0.07210(15) 0.0135(3) Uani 1 1 d . .
C2 C -0.20658(14) 0.65971(15) 0.17384(14) 0.0113(3) Uani 1 1 d . .
C3 C -0.26422(14) 0.70815(15) 0.25573(14) 0.0113(3) Uani 1 1 d . .
C4 C -0.11160(16) 0.50925(16) 0.11852(16) 0.0178(4) Uani 1 1 d . .
H4A H -0.1793 0.523 0.0802 0.027 Uiso 1 1 calc R U
H4B H -0.0933 0.4238 0.1651 0.027 Uiso 1 1 calc R U
H4C H -0.0462 0.5437 0.0592 0.027 Uiso 1 1 calc R U
C5 C -0.06319(15) 0.51018(16) 0.29105(16) 0.0172(4) Uani 1 1 d . .
H5A H -0.0717 0.5594 0.33 0.026 Uiso 1 1 calc R U
H5B H 0.0174 0.5033 0.2588 0.026 Uiso 1 1 calc R U
H5C H -0.0872 0.4312 0.3476 0.026 Uiso 1 1 calc R U
C6 C -0.26727(16) 0.52874(16) 0.44657(15) 0.0170(4) Uani 1 1 d . .
H6A H -0.2614 0.4882 0.3994 0.026 Uiso 1 1 calc R U
H6B H -0.3383 0.5107 0.5015 0.026 Uiso 1 1 calc R U
H6C H -0.2011 0.5016 0.4901 0.026 Uiso 1 1 calc R U
C7 C -0.28997(15) 0.72704(16) 0.43435(15) 0.0153(3) Uani 1 1 d . .
H7A H -0.2547 0.8022 0.3869 0.023 Uiso 1 1 calc R U
H7B H -0.2562 0.6816 0.5075 0.023 Uiso 1 1 calc R U
H7C H -0.3729 0.743 0.4517 0.023 Uiso 1 1 calc R U
C11 C -0.18497(15) 0.75123(16) -0.04621(14) 0.0141(3) Uani 1 1 d . .
C12 C -0.08274(15) 0.80635(16) -0.09201(15) 0.0163(3) Uani 1 1 d . .
C13 C -0.03240(16) 0.82111(16) -0.20188(16) 0.0195(4) Uani 1 1 d . .
H13 H 0.0376 0.8578 -0.2352 0.023 Uiso 1 1 calc R U
C14 C -0.08178(17) 0.78368(17) -0.26413(16) 0.0216(4) Uani 1 1 d . .
C15 C -0.18384(17) 0.72977(17) -0.21483(16) 0.0208(4) Uani 1 1 d . .
H15 H -0.2166 0.7021 -0.2562 0.025 Uiso 1 1 calc R U
C16 C -0.23954(16) 0.71509(16) -0.10653(15) 0.0176(4) Uani 1 1 d . .
C17 C -0.02962(16) 0.85201(18) -0.02906(17) 0.0220(4) Uani 1 1 d . .
H17A H -0.002 0.7851 0.0411 0.033 Uiso 1 1 calc R U
H17B H -0.0872 0.9034 -0.0067 0.033 Uiso 1 1 calc R U
H17C H 0.035 0.8973 -0.0805 0.033 Uiso 1 1 calc R U
C18 C -0.0280(2) 0.8069(2) -0.38529(17) 0.0316(5) Uani 1 1 d . .
H18A H -0.0577 0.755 -0.4066 0.047 Uiso 1 1 calc R U
H18B H 0.0556 0.791 -0.3874 0.047 Uiso 1 1 calc R U
H18C H -0.0471 0.8899 -0.4407 0.047 Uiso 1 1 calc R U
C19 C -0.35473(17) 0.6652(2) -0.06006(18) 0.0249(4) Uani 1 1 d . .
H19A H -0.3454 0.5833 0.002 0.037 Uiso 1 1 calc R U
H19B H -0.3875 0.6666 -0.1233 0.037 Uiso 1 1 calc R U
H19C H -0.4064 0.7131 -0.0286 0.037 Uiso 1 1 calc R U
C21 C -0.40258(14) 0.88336(15) 0.23220(14) 0.0129(3) Uani 1 1 d . .
C22 C -0.51000(15) 0.83886(15) 0.27981(14) 0.0137(3) Uani 1 1 d . .
C23 C -0.58843(15) 0.89668(16) 0.33249(15) 0.0158(3) Uani 1 1 d . .
H23 H -0.6623 0.8686 0.3662 0.019 Uiso 1 1 calc R U
C24 C -0.56122(16) 0.99478(16) 0.33697(15) 0.0177(4) Uani 1 1 d . .
C25 C -0.45558(16) 1.03983(16) 0.28131(16) 0.0186(4) Uani 1 1 d . .
H25 H -0.4389 1.1099 0.2796 0.022 Uiso 1 1 calc R U
C26 C -0.37365(15) 0.98513(16) 0.22812(16) 0.0163(3) Uani 1 1 d . .
C27 C -0.54075(15) 0.73275(17) 0.27713(16) 0.0178(4) Uani 1 1 d . .
H27A H -0.5148 0.7391 0.1995 0.027 Uiso 1 1 calc R U
H27B H -0.6243 0.7291 0.2946 0.027 Uiso 1 1 calc R U
H27C H -0.5032 0.6606 0.3356 0.027 Uiso 1 1 calc R U
C28 C -0.64396(18) 1.04769(19) 0.40461(18) 0.0264(4) Uani 1 1 d . .
H28A H -0.7229 1.0389 0.4007 0.04 Uiso 1 1 calc R U
H28B H -0.6332 1.132 0.3708 0.04 Uiso 1 1 calc R U
H28C H -0.6295 1.0066 0.4863 0.04 Uiso 1 1 calc R U
C29 C -0.25722(16) 1.03143(17) 0.17313(18) 0.0226(4) Uani 1 1 d . .
H29A H -0.2542 1.1043 0.1774 0.034 Uiso 1 1 calc R U
H29B H -0.2443 1.0484 0.0912 0.034 Uiso 1 1 calc R U
H29C H -0.1975 0.9717 0.215 0.034 Uiso 1 1 calc R U
C30 C 0.23077(18) 0.62806(19) 0.05868(18) 0.0249(4) Uani 1 1 d . .
C31 C 0.32922(19) 0.6740(2) 0.0690(2) 0.0312(5) Uani 1 1 d . .
H31A H 0.3804 0.7033 -0.0051 0.047 Uiso 1 1 calc R U
H31B H 0.371 0.6106 0.1311 0.047 Uiso 1 1 calc R U
H31C H 0.3025 0.739 0.0881 0.047 Uiso 1 1 calc R U
N1 N -0.23962(12) 0.73894(13) 0.06751(12) 0.0124(3) Uani 1 1 d . .
N2 N -0.31519(12) 0.81597(13) 0.18853(12) 0.0122(3) Uani 1 1 d . .
N3 N -0.13580(12) 0.56557(13) 0.19561(12) 0.0127(3) Uani 1 1 d . .
N4 N -0.26883(12) 0.65799(13) 0.36931(12) 0.0119(3) Uani 1 1 d . .
N30 N 0.15387(17) 0.59302(19) 0.05051(18) 0.0347(4) Uani 1 1 d . .
F11 F -0.01893(11) 0.89024(10) 0.34372(11) 0.0279(3) Uani 1 1 d . .
F12 F -0.02382(9) 0.65505(10) 0.45457(9) 0.0217(2) Uani 1 1 d . .
F13 F 0.14418(10) 0.63821(11) 0.30070(11) 0.0270(3) Uani 1 1 d . .
F14 F 0.15226(11) 0.86943(12) 0.18908(11) 0.0331(3) Uani 1 1 d . .
F15 F -0.04759(9) 0.77780(10) 0.23301(10) 0.0227(2) Uani 1 1 d . .
F16 F 0.17088(10) 0.74724(11) 0.41868(10) 0.0260(3) Uani 1 1 d . .
F21 F -0.57937(10) 0.41416(12) 0.27817(11) 0.0320(3) Uani 1 1 d . .
F22 F -0.45808(12) 0.21360(10) 0.40117(10) 0.0294(3) Uani 1 1 d . .
F23 F -0.27389(10) 0.33488(11) 0.34027(11) 0.0287(3) Uani 1 1 d . .
F24 F -0.39454(10) 0.53225(10) 0.22069(10) 0.0248(2) Uani 1 1 d . .
F25 F -0.38557(12) 0.35081(12) 0.17660(10) 0.0317(3) Uani 1 1 d . .
F26 F -0.46921(10) 0.39745(11) 0.44085(10) 0.0241(2) Uani 1 1 d . .
Sb1 Sb 0.06451(2) 0.76505(2) 0.32298(2) 0.01419(4) Uani 1 1 d . .
Sb2 Sb -0.42672(2) 0.37196(2) 0.30968(2) 0.01446(4) Uani 1 1 d . .
S1 S -0.35852(4) 0.95176(4) -0.03447(4) 0.02086(10) Uani 1 1 d . .

loop_
_atom_site_aniso_label
_atom_site_aniso_U_11
_atom_site_aniso_U_22
_atom_site_aniso_U_33
_atom_site_aniso_U_23
_atom_site_aniso_U_13
_atom_site_aniso_U_12
C1 0.0099(7) 0.0170(8) 0.0118(8) -0.0057(7) 0.0010(6) -0.0026(6)
C2 0.0103(7) 0.0138(8) 0.0092(7) -0.0044(6) -0.0005(6) -0.0038(6)
C3 0.0089(7) 0.0129(8) 0.0117(8) -0.0051(6) -0.0018(6) -0.0018(6)
C4 0.0211(9) 0.0187(9) 0.0162(8) -0.0113(7) -0.0021(7) 0.0018(7)
C5 0.0175(8) 0.0185(9) 0.0161(8) -0.0083(7) -0.0089(7) 0.0052(7)
C6 0.0237(9) 0.0132(8) 0.0103(8) -0.0023(7) -0.0022(7) -0.0024(7)
C7 0.0178(8) 0.0176(8) 0.0119(8) -0.0084(7) -0.0023(6) -0.0001(7)
C11 0.0157(8) 0.0166(8) 0.0072(7) -0.0046(7) -0.0004(6) 0.0014(7)
C12 0.0166(8) 0.0162(8) 0.0120(8) -0.0045(7) -0.0003(7) 0.0003(7)
C13 0.0199(9) 0.0176(9) 0.0139(8) -0.0045(7) 0.0037(7) 0.0004(7)
C14 0.0294(10) 0.0183(9) 0.0101(8) -0.0045(7) -0.0019(7) 0.0079(8)
C15 0.0312(10) 0.0195(9) 0.0126(8) -0.0083(7) -0.0089(7) 0.0053(8)
C16 0.0208(9) 0.0172(9) 0.0126(8) -0.0051(7) -0.0054(7) 0.0015(7)
C17 0.0191(9) 0.0273(10) 0.0202(9) -0.0117(8) 0.0027(7) -0.0076(8)
C18 0.0452(13) 0.0281(11) 0.0132(9) -0.0085(8) 0.0014(9) 0.0075(10)
C19 0.0223(10) 0.0339(11) 0.0226(10) -0.0145(9) -0.0073(8) -0.0039(8)
C21 0.0124(8) 0.0139(8) 0.0102(8) -0.0050(6) -0.0020(6) 0.0029(6)
C22 0.0134(8) 0.0167(8) 0.0101(8) -0.0051(7) -0.0042(6) 0.0002(6)
C23 0.0117(8) 0.0207(9) 0.0125(8) -0.0064(7) -0.0024(6) 0.0012(7)
C24 0.0182(9) 0.0194(9) 0.0146(8) -0.0082(7) -0.0068(7) 0.0071(7)
C25 0.0216(9) 0.0147(8) 0.0204(9) -0.0086(7) -0.0079(7) 0.0031(7)
C26 0.0165(8) 0.0133(8) 0.0158(8) -0.0037(7) -0.0047(7) 0.0001(7)
C27 0.0145(8) 0.0229(9) 0.0193(9) -0.0125(8) 0.0000(7) -0.0042(7)
C28 0.0255(10) 0.0290(11) 0.0257(10) -0.0166(9) -0.0051(8) 0.0094(8)
C29 0.0175(9) 0.0169(9) 0.0299(10) -0.0080(8) -0.0016(8) -0.0039(7)
C30 0.0247(10) 0.0285(10) 0.0225(10) -0.0146(9) -0.0010(8) 0.0016(8)
C31 0.0265(11) 0.0408(13) 0.0281(11) -0.0153(10) -0.0072(9) -0.0056(9)
N1 0.0125(7) 0.0149(7) 0.0080(7) -0.0044(6) -0.0015(5) 0.0002(5)
N2 0.0114(7) 0.0135(7) 0.0095(6) -0.0039(6) -0.0015(5) 0.0001(5)
N3 0.0129(7) 0.0136(7) 0.0113(7) -0.0057(6) -0.0025(5) 0.0002(5)
N4 0.0122(7) 0.0133(7) 0.0094(6) -0.0045(6) -0.0020(5) -0.0009(5)
N30 0.0280(10) 0.0467(12) 0.0414(11) -0.0309(10) 0.0008(8) -0.0058(9)
F11 0.0348(7) 0.0214(6) 0.0279(6) -0.0129(5) -0.0078(5) 0.0047(5)
F12 0.0217(5) 0.0221(6) 0.0150(5) -0.0034(4) -0.0002(4) -0.0061(4)
F13 0.0249(6) 0.0308(6) 0.0291(6) -0.0190(5) -0.0050(5) 0.0058(5)
F14 0.0299(7) 0.0357(7) 0.0213(6) -0.0032(5) 0.0046(5) -0.0137(5)
F15 0.0219(5) 0.0286(6) 0.0182(5) -0.0094(5) -0.0089(4) -0.0020(5)
F16 0.0219(6) 0.0345(7) 0.0262(6) -0.0145(5) -0.0107(5) -0.0041(5)
F21 0.0215(6) 0.0402(7) 0.0318(7) -0.0132(6) -0.0072(5) -0.0044(5)
F22 0.0491(8) 0.0152(5) 0.0216(6) -0.0054(5) -0.0024(5) -0.0105(5)
F23 0.0208(6) 0.0343(7) 0.0325(7) -0.0175(6) -0.0060(5) 0.0028(5)
F24 0.0310(6) 0.0154(5) 0.0217(6) -0.0044(5) 0.0022(5) -0.0063(5)
F25 0.0454(8) 0.0376(7) 0.0181(6) -0.0183(5) 0.0038(5) -0.0112(6)
F26 0.0300(6) 0.0286(6) 0.0188(5) -0.0157(5) 0.0039(5) -0.0088(5)
Sb1 0.01319(6) 0.01703(7) 0.01139(6) -0.00527(5) -0.00235(4) -0.00256(5)
Sb2 0.01802(7) 0.01444(7) 0.01119(6) -0.00609(5) -0.00020(5) -0.00380(5)
S1 0.0214(2) 0.0209(2) 0.0111(2) -0.00218(18) -0.00405(16) 0.00626(18)

loop_
_atom_type_symbol
_atom_type_description
_atom_type_scat_dispersion_real
_atom_type_scat_dispersion_imag
_atom_type_scat_source
C C 0.0033 0.0016 'International Tables Vol C Tables 4.2.6.8 and 6.1.1.4'
H H 0 0 'International Tables Vol C Tables 4.2.6.8 and 6.1.1.4'
N N 0.0061 0.0033 'International Tables Vol C Tables 4.2.6.8 and 6.1.1.4'
F F 0.0171 0.0103 'International Tables Vol C Tables 4.2.6.8 and 6.1.1.4'
Sb Sb -0.5866 1.5461 'International Tables Vol C Tables 4.2.6.8 and 6.1.1.4'
S S 0.1246 0.1234 'International Tables Vol C Tables 4.2.6.8 and 6.1.1.4'

loop_
_geom_angle_atom_site_label_1
_geom_angle_atom_site_label_2
_geom_angle_atom_site_label_3
_geom_angle
N1 C1 N2 106.24(14)
N1 C1 S1 126.57(13)
N2 C1 S1 127.19(14)
N3 C2 N1 125.77(15)
N3 C2 C3 128.55(15)
N1 C2 C3 105.61(14)
N4 C3 N2 125.29(16)
N4 C3 C2 128.67(15)
N2 C3 C2 106.02(14)
N3 C4 H4A 109.5
N3 C4 H4B 109.5
H4A C4 H4B 109.5
N3 C4 H4C 109.5
H4A C4 H4C 109.5
H4B C4 H4C 109.5
N3 C5 H5A 109.5
N3 C5 H5B 109.5
H5A C5 H5B 109.5
N3 C5 H5C 109.5
H5A C5 H5C 109.5
H5B C5 H5C 109.5
N4 C6 H6A 109.5
N4 C6 H6B 109.5
H6A C6 H6B 109.5
N4 C6 H6C 109.5
H6A C6 H6C 109.5
H6B C6 H6C 109.5
N4 C7 H7A 109.5
N4 C7 H7B 109.5
H7A C7 H7B 109.5
N4 C7 H7C 109.5
H7A C7 H7C 109.5
H7B C7 H7C 109.5
C12 C11 C16 123.30(16)
C12 C11 N1 117.05(15)
C16 C11 N1 119.52(16)
C13 C12 C11 117.04(17)
C13 C12 C17 120.48(17)
C11 C12 C17 122.45(16)
C14 C13 C12 121.81(18)
C14 C13 H13 119.1
C12 C13 H13 119.1
C15 C14 C13 118.87(17)
C15 C14 C18 120.84(19)
C13 C14 C18 120.23(19)
C14 C15 C16 121.91(18)
C14 C15 H15 119
C16 C15 H15 119
C15 C16 C11 116.96(17)
C15 C16 C19 120.46(17)
C11 C16 C19 122.56(16)
C12 C17 H17A 109.5
C12 C17 H17B 109.5
H17A C17 H17B 109.5
C12 C17 H17C 109.5
H17A C17 H17C 109.5
H17B C17 H17C 109.5
C14 C18 H18A 109.5
C14 C18 H18B 109.5
H18A C18 H18B 109.5
C14 C18 H18C 109.5
H18A C18 H18C 109.5
H18B C18 H18C 109.5
C16 C19 H19A 109.5
C16 C19 H19B 109.5
H19A C19 H19B 109.5
C16 C19 H19C 109.5
H19A C19 H19C 109.5
H19B C19 H19C 109.5
C26 C21 C22 123.71(16)
C26 C21 N2 118.81(15)
C22 C21 N2 117.43(15)
C23 C22 C21 116.83(16)
C23 C22 C27 120.69(16)
C21 C22 C27 122.47(16)
C22 C23 C24 121.62(16)
C22 C23 H23 119.2
C24 C23 H23 119.2
C25 C24 C23 118.90(17)
C25 C24 C28 121.06(18)
C23 C24 C28 120.01(17)
C24 C25 C26 121.79(17)
C24 C25 H25 119.1
C26 C25 H25 119.1
C25 C26 C21 116.89(16)
C25 C26 C29 121.29(17)
C21 C26 C29 121.78(17)
C22 C27 H27A 109.5
C22 C27 H27B 109.5
H27A C27 H27B 109.5
C22 C27 H27C 109.5
H27A C27 H27C 109.5
H27B C27 H27C 109.5
C24 C28 H28A 109.5
C24 C28 H28B 109.5
H28A C28 H28B 109.5
C24 C28 H28C 109.5
H28A C28 H28C 109.5
H28B C28 H28C 109.5
C26 C29 H29A 109.5
C26 C29 H29B 109.5
H29A C29 H29B 109.5
C26 C29 H29C 109.5
H29A C29 H29C 109.5
H29B C29 H29C 109.5
N30 C30 C31 179.6(2)
C30 C31 H31A 109.5
C30 C31 H31B 109.5
H31A C31 H31B 109.5
C30 C31 H31C 109.5
H31A C31 H31C 109.5
H31B C31 H31C 109.5
C2 N1 C1 110.78(14)
C2 N1 C11 127.11(14)
C1 N1 C11 118.31(14)
C3 N2 C1 110.97(14)
C3 N2 C21 124.98(14)
C1 N2 C21 120.71(14)
C2 N3 C5 124.65(15)
C2 N3 C4 122.35(14)
C5 N3 C4 112.76(14)
C3 N4 C6 124.08(15)
C3 N4 C7 122.56(14)
C6 N4 C7 112.99(13)
F11 Sb1 F14 91.47(6)
F11 Sb1 F16 91.77(5)
F14 Sb1 F16 92.12(5)
F11 Sb1 F13 178.11(5)
F14 Sb1 F13 89.15(6)
F16 Sb1 F13 89.99(5)
F11 Sb1 F12 90.79(5)
F14 Sb1 F12 177.20(5)
F16 Sb1 F12 89.47(5)
F13 Sb1 F12 88.54(5)
F11 Sb1 F15 88.13(5)
F14 Sb1 F15 90.77(5)
F16 Sb1 F15 177.12(5)
F13 Sb1 F15 90.08(5)
F12 Sb1 F15 87.65(5)
F22 Sb2 F25 91.03(5)
F22 Sb2 F23 91.51(6)
F25 Sb2 F23 90.62(6)
F22 Sb2 F21 90.20(6)
F25 Sb2 F21 90.15(6)
F23 Sb2 F21 178.11(6)
F22 Sb2 F26 90.31(5)
F25 Sb2 F26 178.49(6)
F23 Sb2 F26 90.06(5)
F21 Sb2 F26 89.13(6)
F22 Sb2 F24 178.52(5)
F25 Sb2 F24 90.36(5)
F23 Sb2 F24 87.93(5)
F21 Sb2 F24 90.34(6)
F26 Sb2 F24 88.32(5)

loop_
_geom_bond_atom_site_label_1
_geom_bond_atom_site_label_2
_geom_bond_distance
C1 N1 1.404(2)
C1 N2 1.408(2)
C1 S1 1.6053(18)
C2 N3 1.299(2)
C2 N1 1.364(2)
C2 C3 1.505(2)
C3 N4 1.308(2)
C3 N2 1.351(2)
C4 N3 1.482(2)
C4 H4A 0.98
C4 H4B 0.98
C4 H4C 0.98
C5 N3 1.479(2)
C5 H5A 0.98
C5 H5B 0.98
C5 H5C 0.98
C6 N4 1.477(2)
C6 H6A 0.98
C6 H6B 0.98
C6 H6C 0.98
C7 N4 1.481(2)
C7 H7A 0.98
C7 H7B 0.98
C7 H7C 0.98
C11 C12 1.394(2)
C11 C16 1.395(3)
C11 N1 1.460(2)
C12 C13 1.392(2)
C12 C17 1.501(3)
C13 C14 1.390(3)
C13 H13 0.95
C14 C15 1.387(3)
C14 C18 1.505(3)
C15 C16 1.392(3)
C15 H15 0.95
C16 C19 1.504(3)
C17 H17A 0.98
C17 H17B 0.98
C17 H17C 0.98
C18 H18A 0.98
C18 H18B 0.98
C18 H18C 0.98
C19 H19A 0.98
C19 H19B 0.98
C19 H19C 0.98
C21 C26 1.392(2)
C21 C22 1.395(2)
C21 N2 1.460(2)
C22 C23 1.392(2)
C22 C27 1.500(2)
C23 C24 1.395(3)
C23 H23 0.95
C24 C25 1.391(3)
C24 C28 1.506(3)
C25 C26 1.391(3)
C25 H25 0.95
C26 C29 1.508(2)
C27 H27A 0.98
C27 H27B 0.98
C27 H27C 0.98
C28 H28A 0.98
C28 H28B 0.98
C28 H28C 0.98
C29 H29A 0.98
C29 H29B 0.98
C29 H29C 0.98
C30 N30 1.132(3)
C30 C31 1.458(3)
C31 H31A 0.98
C31 H31B 0.98
C31 H31C 0.98
F11 Sb1 1.8654(12)
F12 Sb1 1.8837(11)
F13 Sb1 1.8780(12)
F14 Sb1 1.8668(12)
F15 Sb1 1.8904(10)
F16 Sb1 1.8702(11)
F21 Sb2 1.8740(12)
F22 Sb2 1.8663(11)
F23 Sb2 1.8725(12)
F24 Sb2 1.8874(11)
F25 Sb2 1.8717(11)
F26 Sb2 1.8802(11)

loop_
_geom_torsion_atom_site_label_1
_geom_torsion_atom_site_label_2
_geom_torsion_atom_site_label_3
_geom_torsion_atom_site_label_4
_geom_torsion
N3 C2 C3 N4 -10.7(3)
N1 C2 C3 N4 172.08(16)
N3 C2 C3 N2 170.95(16)
N1 C2 C3 N2 -6.23(17)
C16 C11 C12 C13 -2.3(3)
N1 C11 C12 C13 -178.21(15)
C16 C11 C12 C17 175.73(18)
N1 C11 C12 C17 -0.1(3)
C11 C12 C13 C14 0.5(3)
C17 C12 C13 C14 -177.61(18)
C12 C13 C14 C15 -0.2(3)
C12 C13 C14 C18 176.80(17)
C13 C14 C15 C16 1.8(3)
C18 C14 C15 C16 -175.26(18)
C14 C15 C16 C11 -3.4(3)
C14 C15 C16 C19 175.08(18)
C12 C11 C16 C15 3.8(3)
N1 C11 C16 C15 179.52(15)
C12 C11 C16 C19 -174.71(18)
N1 C11 C16 C19 1.1(3)
C26 C21 C22 C23 -4.4(3)
N2 C21 C22 C23 173.26(14)
C26 C21 C22 C27 176.60(16)
N2 C21 C22 C27 -5.8(2)
C21 C22 C23 C24 0.3(2)
C27 C22 C23 C24 179.36(16)
C22 C23 C24 C25 3.9(3)
C22 C23 C24 C28 -174.14(16)
C23 C24 C25 C26 -4.3(3)
C28 C24 C25 C26 173.67(17)
C24 C25 C26 C21 0.5(3)
C24 C25 C26 C29 -177.00(17)
C22 C21 C26 C25 4.0(3)
N2 C21 C26 C25 -173.64(15)
C22 C21 C26 C29 -178.52(17)
N2 C21 C26 C29 3.9(2)
N3 C2 N1 C1 -172.62(16)
C3 C2 N1 C1 4.67(18)
N3 C2 N1 C11 -15.2(3)
C3 C2 N1 C11 162.05(15)
N2 C1 N1 C2 -1.48(18)
S1 C1 N1 C2 178.74(13)
N2 C1 N1 C11 -161.09(14)
S1 C1 N1 C11 19.1(2)
C12 C11 N1 C2 -75.9(2)
C16 C11 N1 C2 108.1(2)
C12 C11 N1 C1 80.0(2)
C16 C11 N1 C1 -96.0(2)
N4 C3 N2 C1 -172.85(15)
C2 C3 N2 C1 5.53(18)
N4 C3 N2 C21 -13.5(3)
C2 C3 N2 C21 164.87(15)
N1 C1 N2 C3 -2.81(18)
S1 C1 N2 C3 176.96(13)
N1 C1 N2 C21 -163.17(14)
S1 C1 N2 C21 16.6(2)
C26 C21 N2 C3 109.41(19)
C22 C21 N2 C3 -68.3(2)
C26 C21 N2 C1 -93.11(19)
C22 C21 N2 C1 89.14(19)
N1 C2 N3 C5 152.53(17)
C3 C2 N3 C5 -24.1(3)
N1 C2 N3 C4 -21.3(3)
C3 C2 N3 C4 162.03(16)
N2 C3 N4 C6 147.89(17)
C2 C3 N4 C6 -30.1(3)
N2 C3 N4 C7 -24.7(3)
C2 C3 N4 C7 157.29(16)
